data_7230111
loop_
_publ_author_name
'Pu, De-Bing'
'Wang, Ting'
'Zhang, Xing-Jie'
'Gao, Jun-Bo'
'Zhang, Rui-Han'
'Li, Xiao-Nian'
'Wang, Yong-Mei'
'Li, Xiao-Li'
'Wang, He-Yao'
'Xiao, Wei-Lie'

_publ_section_title
;
 Isolation, identification and bioactivities of abietane diterpenoids from
 Premna szemaoensis
;
_journal_issue 12
_journal_name_full 'RSC Advances'
_journal_page_first 6425
_journal_paper_doi 10.1039/C7RA13309J
_journal_volume 8
_journal_year 2018
_chemical_absolute_configuration ad
_chemical_formula_moiety 'C26 H36 O10, H2 O'
_chemical_formula_sum 'C26 H38 O11'
_chemical_formula_weight 526.56
_chemical_name_common
'(3R,16R)-12-O-\b- D-glucopyranosyl-3,11,16-trihydroxy-17(15\\rightarrow16),18(4\\rightarrow3)-diabeo-abieta-4(19),8(9),11(12),13(14)-tetraene-7-one'
_chemical_name_systematic 'szemaoenoid A'
_space_group_IT_number 4
_symmetry_cell_setting monoclinic
_symmetry_space_group_name_Hall 'P 2yb'
_symmetry_space_group_name_H-M 'P 1 21 1'
_atom_sites_solution_hydrogens geom
_atom_sites_solution_primary direct
_atom_sites_solution_secondary difmap
_audit_creation_method SHELXL-97
_audit_update_record
;
2017-06-03 deposited with the CCDC.
2018-01-24 downloaded from the CCDC.
;
_cell_angle_alpha 90.00
_cell_angle_beta 90.6040(10)
_cell_angle_gamma 90.00
_cell_formula_units_Z 2
_cell_length_a 5.70480(10)
_cell_length_b 23.8602(5)
_cell_length_c 9.3419(2)
_cell_measurement_reflns_used 9899
_cell_measurement_temperature 100(2)
_cell_measurement_theta_max 68.96
_cell_measurement_theta_min 3.70
_cell_volume 1271.53(4)
_computing_cell_refinement 'Bruker SAINT'
_computing_data_collection 'Bruker APEX2'
_computing_data_reduction 'Bruker SAINT'
_computing_molecular_graphics 'Bruker SHELXTL'
_computing_publication_material 'Bruker SHELXTL'
_computing_structure_refinement 'SHELXL-97 (Sheldrick, 2008)'
_computing_structure_solution 'SHELXS-97 (Sheldrick, 2008)'
_diffrn_ambient_temperature 100(2)
_diffrn_measured_fraction_theta_full 0.933
_diffrn_measured_fraction_theta_max 0.933
_diffrn_measurement_device_type 'Bruker APEX-II CCD'
_diffrn_measurement_method '\f and \w scans'
_diffrn_radiation_monochromator graphite
_diffrn_radiation_source 'fine-focus sealed tube'
_diffrn_radiation_type CuK\a
_diffrn_radiation_wavelength 1.54178
_diffrn_reflns_av_R_equivalents 0.0328
_diffrn_reflns_av_sigmaI/netI 0.0322
_diffrn_reflns_limit_h_max 6
_diffrn_reflns_limit_h_min -6
_diffrn_reflns_limit_k_max 24
_diffrn_reflns_limit_k_min -26
_diffrn_reflns_limit_l_max 11
_diffrn_reflns_limit_l_min -11
_diffrn_reflns_number 10232
_diffrn_reflns_theta_full 69.31
_diffrn_reflns_theta_max 69.31
_diffrn_reflns_theta_min 3.70
_exptl_absorpt_coefficient_mu 0.898
_exptl_absorpt_correction_T_max 0.7267
_exptl_absorpt_correction_T_min 0.5846
_exptl_absorpt_correction_type multi-scan
_exptl_absorpt_process_details sadabs
_exptl_crystal_colour brown
_exptl_crystal_density_diffrn 1.375
_exptl_crystal_density_method 'not measured'
_exptl_crystal_description block
_exptl_crystal_F_000 564
_exptl_crystal_size_max 0.67
_exptl_crystal_size_mid 0.62
_exptl_crystal_size_min 0.38
_refine_diff_density_max 0.222
_refine_diff_density_min -0.238
_refine_diff_density_rms 0.047
_refine_ls_abs_structure_details 'Flack H D (1983), Acta Cryst. A39, 876-881'
_refine_ls_abs_structure_Flack 0.17(14)
_refine_ls_extinction_coef 0.0128(8)
_refine_ls_extinction_expression Fc^*^=kFc[1+0.001xFc^2^\l^3^/sin(2\q)]^-1/4^
_refine_ls_extinction_method SHELXL
_refine_ls_goodness_of_fit_ref 1.113
_refine_ls_hydrogen_treatment constr
_refine_ls_matrix_type full
_refine_ls_number_parameters 344
_refine_ls_number_reflns 3499
_refine_ls_number_restraints 1
_refine_ls_restrained_S_all 1.113
_refine_ls_R_factor_all 0.0300
_refine_ls_R_factor_gt 0.0300
_refine_ls_shift/su_max 0.000
_refine_ls_shift/su_mean 0.000
_refine_ls_structure_factor_coef Fsqd
_refine_ls_weighting_details 'calc w=1/[\s^2^(Fo^2^)+(0.0512P)^2^+0.3853P] where P=(Fo^2^+2Fc^2^)/3'
_refine_ls_weighting_scheme calc
_refine_ls_wR_factor_gt 0.0884
_refine_ls_wR_factor_ref 0.0885
_reflns_number_gt 3496
_reflns_number_total 3499
_reflns_threshold_expression >2sigma(I)
_cod_data_source_file c7ra13309j2.cif
_cod_data_source_block cu_xpp40_0m
_cod_depositor_comments
;
The following automatic conversions were performed:

'_symmetry_cell_setting' value 'Monoclinic' changed to 'monoclinic'
according to
/home/data/users/saulius/crontab/automatic-downloads/rss-feeds/RSC/lib/dictionaries/cif_core.dic
dictionary named 'cif_core.dic' version 2.4.2 from 2011-04-26.

Automatic conversion script
Id: cif_fix_values 4973 2017-02-22 13:04:09Z antanas 
;
_cod_original_sg_symbol_H-M 'P 21'
_cod_database_code 7230111

loop_
_symmetry_equiv_pos_as_xyz
'x, y, z'
'-x, y+1/2, -z'

loop_
_atom_site_label
_atom_site_type_symbol
_atom_site_fract_x
_atom_site_fract_y
_atom_site_fract_z
_atom_site_U_iso_or_equiv
_atom_site_adp_type
_atom_site_occupancy
_atom_site_symmetry_multiplicity
_atom_site_calc_flag
_atom_site_refinement_flags
O1' O 0.7631(2) 0.02096(6) 0.10850(14) 0.0151(3) Uani 1 1 d .
O1S O 0.3786(3) 0.41262(7) 0.39390(16) 0.0250(4) Uani 1 1 d .
H1SA H 0.3553 0.3791 0.4183 0.037 Uiso 1 1 d R
H1SB H 0.2453 0.4326 0.3861 0.037 Uiso 1 1 d R
O4' O 1.4867(2) -0.12405(7) 0.22046(15) 0.0194(3) Uani 1 1 d .
H4' H 1.4927 -0.1533 0.1706 0.029 Uiso 1 1 calc R
O3' O 1.1978(3) -0.08292(7) 0.45110(14) 0.0193(3) Uani 1 1 d .
H3' H 1.3303 -0.0851 0.4908 0.029 Uiso 1 1 calc R
O2' O 0.9339(3) 0.01576(7) 0.38639(14) 0.0193(3) Uani 1 1 d .
H2' H 0.9507 0.0031 0.4698 0.029 Uiso 1 1 calc R
O11 O 0.5412(2) 0.07513(6) 0.31442(14) 0.0176(3) Uani 1 1 d .
H11 H 0.6000 0.0429 0.3099 0.026 Uiso 1 1 calc R
O7 O 0.5525(3) 0.27061(7) -0.08562(16) 0.0246(4) Uani 1 1 d .
O3 O 0.4376(3) 0.31042(7) 0.51810(16) 0.0214(3) Uani 1 1 d .
H3 H 0.4569 0.3233 0.6010 0.032 Uiso 1 1 calc R
O16 O 0.9395(3) -0.00272(7) -0.32068(15) 0.0220(3) Uani 1 1 d .
H16 H 1.0413 -0.0191 -0.2704 0.033 Uiso 1 1 calc R
O5' O 1.0463(2) -0.03676(7) 0.03314(14) 0.0166(3) Uani 1 1 d .
O6' O 1.3001(3) -0.06244(8) -0.19865(16) 0.0297(4) Uani 1 1 d .
H6' H 1.4008 -0.0727 -0.2582 0.045 Uiso 1 1 calc R
C18 C 0.0595(4) 0.29138(11) 0.6259(2) 0.0233(5) Uani 1 1 d .
H18A H 0.1279 0.2888 0.7224 0.035 Uiso 1 1 calc R
H18B H -0.0799 0.2675 0.6196 0.035 Uiso 1 1 calc R
H18C H 0.0154 0.3303 0.6060 0.035 Uiso 1 1 calc R
C3 C 0.2386(4) 0.27205(10) 0.5168(2) 0.0188(4) Uani 1 1 d .
C4 C 0.1521(4) 0.27473(9) 0.3612(2) 0.0172(4) Uani 1 1 d .
C5 C 0.3254(3) 0.25025(9) 0.2570(2) 0.0166(4) Uani 1 1 d .
H5 H 0.4790 0.2691 0.2767 0.020 Uiso 1 1 calc R
C10 C 0.3612(4) 0.18717(9) 0.2903(2) 0.0148(4) Uani 1 1 d .
C9 C 0.5148(3) 0.15908(9) 0.1763(2) 0.0157(4) Uani 1 1 d .
C11 C 0.5936(3) 0.10419(9) 0.1939(2) 0.0148(4) Uani 1 1 d .
C12 C 0.7232(3) 0.07776(9) 0.0872(2) 0.0152(4) Uani 1 1 d .
C1' C 0.9923(3) 0.00196(9) 0.1413(2) 0.0152(4) Uani 1 1 d .
H1' H 1.1062 0.0338 0.1421 0.018 Uiso 1 1 calc R
C2' C 0.9871(4) -0.02685(9) 0.2859(2) 0.0167(4) Uani 1 1 d .
H2'1 H 0.8588 -0.0554 0.2856 0.020 Uiso 1 1 calc R
C3' C 1.2192(4) -0.05572(10) 0.3168(2) 0.0171(4) Uani 1 1 d .
H3'1 H 1.3467 -0.0270 0.3228 0.021 Uiso 1 1 calc R
C4' C 1.2693(3) -0.09611(9) 0.1941(2) 0.0159(4) Uani 1 1 d .
H4'1 H 1.1409 -0.1246 0.1884 0.019 Uiso 1 1 calc R
C8 C 0.5740(4) 0.18637(10) 0.0481(2) 0.0160(4) Uani 1 1 d .
C7 C 0.4737(4) 0.24198(9) 0.0117(2) 0.0169(4) Uani 1 1 d .
C6 C 0.2670(4) 0.26050(10) 0.0982(2) 0.0180(4) Uani 1 1 d .
H6A H 0.1258 0.2389 0.0698 0.022 Uiso 1 1 calc R
H6B H 0.2354 0.3008 0.0815 0.022 Uiso 1 1 calc R
C20 C 0.1267(4) 0.15520(10) 0.2900(2) 0.0182(4) Uani 1 1 d .
H20A H 0.0587 0.1555 0.1932 0.027 Uiso 1 1 calc R
H20B H 0.0185 0.1733 0.3563 0.027 Uiso 1 1 calc R
H20C H 0.1538 0.1164 0.3202 0.027 Uiso 1 1 calc R
C1 C 0.4794(4) 0.18607(10) 0.4406(2) 0.0178(4) Uani 1 1 d .
H1A H 0.5120 0.1467 0.4681 0.021 Uiso 1 1 calc R
H1B H 0.6309 0.2062 0.4367 0.021 Uiso 1 1 calc R
C2 C 0.3245(4) 0.21321(10) 0.5537(2) 0.0201(5) Uani 1 1 d .
H2A H 0.1864 0.1889 0.5690 0.024 Uiso 1 1 calc R
H2B H 0.4136 0.2149 0.6451 0.024 Uiso 1 1 calc R
C19 C -0.0522(4) 0.29627(10) 0.3229(2) 0.0207(5) Uani 1 1 d .
H19A H -0.0978 0.2970 0.2249 0.025 Uiso 1 1 calc R
H19B H -0.1538 0.3110 0.3935 0.025 Uiso 1 1 calc R
C14 C 0.7146(3) 0.15997(10) -0.0543(2) 0.0177(4) Uani 1 1 d .
H14 H 0.7585 0.1802 -0.1374 0.021 Uiso 1 1 calc R
C13 C 0.7910(3) 0.10517(9) -0.0375(2) 0.0155(4) Uani 1 1 d .
C15 C 0.9327(4) 0.07502(10) -0.1513(2) 0.0185(5) Uani 1 1 d .
H15A H 1.0715 0.0574 -0.1056 0.022 Uiso 1 1 calc R
H15B H 0.9892 0.1028 -0.2218 0.022 Uiso 1 1 calc R
C16 C 0.7895(4) 0.02988(10) -0.2298(2) 0.0189(5) Uani 1 1 d .
H16A H 0.7141 0.0047 -0.1582 0.023 Uiso 1 1 calc R
C17 C 0.6022(4) 0.05548(11) -0.3257(2) 0.0251(5) Uani 1 1 d .
H17A H 0.6763 0.0791 -0.3982 0.038 Uiso 1 1 calc R
H17B H 0.4965 0.0784 -0.2679 0.038 Uiso 1 1 calc R
H17C H 0.5127 0.0256 -0.3729 0.038 Uiso 1 1 calc R
C5' C 1.2721(4) -0.06237(10) 0.0549(2) 0.0162(4) Uani 1 1 d .
H5' H 1.3950 -0.0326 0.0618 0.019 Uiso 1 1 calc R
C6' C 1.3130(4) -0.09743(10) -0.0763(2) 0.0218(5) Uani 1 1 d .
H6'1 H 1.4692 -0.1154 -0.0702 0.026 Uiso 1 1 calc R
H6'2 H 1.1929 -0.1273 -0.0833 0.026 Uiso 1 1 calc R

loop_
_atom_site_aniso_label
_atom_site_aniso_U_11
_atom_site_aniso_U_22
_atom_site_aniso_U_33
_atom_site_aniso_U_23
_atom_site_aniso_U_13
_atom_site_aniso_U_12
O1' 0.0178(7) 0.0102(8) 0.0172(6) 0.0005(6) -0.0018(5) 0.0017(5)
O1S 0.0256(8) 0.0224(9) 0.0270(8) 0.0047(7) -0.0004(6) -0.0028(7)
O4' 0.0231(7) 0.0152(9) 0.0197(7) -0.0021(6) -0.0038(6) 0.0063(6)
O3' 0.0254(8) 0.0184(9) 0.0142(6) 0.0015(6) -0.0028(5) 0.0031(6)
O2' 0.0290(8) 0.0175(9) 0.0115(6) -0.0015(6) -0.0004(5) 0.0049(6)
O11 0.0241(7) 0.0107(8) 0.0179(7) 0.0035(6) 0.0036(5) 0.0032(6)
O7 0.0348(9) 0.0165(9) 0.0225(8) 0.0031(7) 0.0044(6) 0.0030(7)
O3 0.0244(8) 0.0197(9) 0.0200(7) -0.0044(6) -0.0018(6) -0.0036(6)
O16 0.0287(8) 0.0219(9) 0.0154(7) -0.0020(6) -0.0020(6) 0.0099(6)
O5' 0.0191(7) 0.0146(8) 0.0160(7) -0.0011(6) -0.0019(5) 0.0028(6)
O6' 0.0357(9) 0.0375(11) 0.0159(7) 0.0028(7) 0.0050(6) 0.0181(8)
C18 0.0252(11) 0.0214(13) 0.0233(11) -0.0024(9) 0.0018(8) 0.0055(9)
C3 0.0194(10) 0.0175(12) 0.0194(10) -0.0030(9) -0.0010(8) 0.0001(8)
C4 0.0199(10) 0.0108(11) 0.0210(10) -0.0006(8) 0.0003(8) -0.0020(8)
C5 0.0158(9) 0.0154(12) 0.0186(10) -0.0001(8) -0.0037(7) -0.0004(8)
C10 0.0194(10) 0.0104(12) 0.0147(9) -0.0001(8) -0.0002(7) -0.0001(8)
C9 0.0145(9) 0.0146(12) 0.0180(10) -0.0037(8) -0.0038(7) -0.0015(8)
C11 0.0166(9) 0.0146(12) 0.0130(9) 0.0005(7) -0.0026(7) -0.0029(7)
C12 0.0161(9) 0.0118(11) 0.0176(9) -0.0003(8) -0.0052(7) 0.0001(7)
C1' 0.0156(9) 0.0128(11) 0.0171(9) -0.0015(8) -0.0014(7) 0.0014(8)
C2' 0.0218(10) 0.0117(12) 0.0164(9) -0.0007(8) -0.0003(8) 0.0000(8)
C3' 0.0202(10) 0.0166(12) 0.0144(9) 0.0018(8) -0.0012(7) -0.0012(8)
C4' 0.0160(10) 0.0141(12) 0.0176(10) 0.0026(8) -0.0022(7) 0.0017(8)
C8 0.0180(10) 0.0138(12) 0.0161(9) -0.0003(8) -0.0024(7) -0.0018(8)
C7 0.0215(10) 0.0116(11) 0.0177(10) -0.0011(8) -0.0044(8) -0.0018(8)
C6 0.0212(10) 0.0140(12) 0.0189(10) 0.0026(8) -0.0018(8) 0.0029(8)
C20 0.0190(10) 0.0138(12) 0.0219(10) -0.0003(8) 0.0011(7) 0.0002(8)
C1 0.0224(11) 0.0144(12) 0.0166(9) -0.0017(8) -0.0018(8) 0.0028(8)
C2 0.0239(11) 0.0189(13) 0.0174(10) -0.0003(8) -0.0009(8) 0.0008(8)
C19 0.0241(11) 0.0163(13) 0.0218(10) 0.0007(9) 0.0005(8) 0.0043(9)
C14 0.0200(10) 0.0172(12) 0.0159(9) 0.0018(8) -0.0017(7) -0.0017(8)
C13 0.0163(9) 0.0168(12) 0.0135(9) -0.0026(8) -0.0019(7) -0.0019(8)
C15 0.0224(10) 0.0173(12) 0.0159(9) 0.0009(8) 0.0018(7) 0.0016(8)
C16 0.0254(11) 0.0171(13) 0.0142(9) 0.0005(8) 0.0004(8) 0.0056(8)
C17 0.0301(12) 0.0255(14) 0.0197(10) -0.0054(10) -0.0042(8) 0.0097(9)
C5' 0.0186(10) 0.0111(11) 0.0189(9) 0.0001(8) 0.0001(7) 0.0022(8)
C6' 0.0310(12) 0.0209(13) 0.0136(10) -0.0006(8) -0.0011(8) 0.0064(9)

loop_
_atom_type_symbol
_atom_type_description
_atom_type_scat_dispersion_real
_atom_type_scat_dispersion_imag
_atom_type_scat_source
C C 0.0181 0.0091 'International Tables Vol C Tables 4.2.6.8 and 6.1.1.4'
H H 0.0000 0.0000 'International Tables Vol C Tables 4.2.6.8 and 6.1.1.4'
O O 0.0492 0.0322 'International Tables Vol C Tables 4.2.6.8 and 6.1.1.4'

loop_
_geom_angle_atom_site_label_1
_geom_angle_atom_site_label_2
_geom_angle_atom_site_label_3
_geom_angle
C12 O1' C1' 119.59(16)
H1SA O1S H1SB 112.9
C4' O4' H4' 109.5
C3' O3' H3' 109.5
C2' O2' H2' 109.5
C11 O11 H11 109.5
C3 O3 H3 109.5
C16 O16 H16 109.5
C1' O5' C5' 112.35(14)
C6' O6' H6' 109.5
C3 C18 H18A 109.5
C3 C18 H18B 109.5
H18A C18 H18B 109.5
C3 C18 H18C 109.5
H18A C18 H18C 109.5
H18B C18 H18C 109.5
O3 C3 C18 109.37(18)
O3 C3 C2 109.14(17)
C18 C3 C2 110.10(17)
O3 C3 C4 103.00(16)
C18 C3 C4 114.28(18)
C2 C3 C4 110.65(18)
C19 C4 C5 123.94(19)
C19 C4 C3 123.22(19)
C5 C4 C3 112.85(18)
C4 C5 C6 115.04(18)
C4 C5 C10 109.38(17)
C6 C5 C10 112.01(17)
C4 C5 H5 106.6
C6 C5 H5 106.6
C10 C5 H5 106.6
C9 C10 C20 106.49(17)
C9 C10 C5 111.03(16)
C20 C10 C5 111.59(17)
C9 C10 C1 111.93(16)
C20 C10 C1 111.26(17)
C5 C10 C1 104.65(17)
C11 C9 C8 117.09(18)
C11 C9 C10 120.82(18)
C8 C9 C10 122.04(19)
O11 C11 C9 120.27(18)
O11 C11 C12 118.93(19)
C9 C11 C12 120.78(19)
O1' C12 C13 122.10(18)
O1' C12 C11 115.16(17)
C13 C12 C11 122.5(2)
O5' C1' O1' 105.29(15)
O5' C1' C2' 110.43(17)
O1' C1' C2' 108.17(15)
O5' C1' H1' 110.9
O1' C1' H1' 110.9
C2' C1' H1' 110.9
O2' C2' C1' 105.71(17)
O2' C2' C3' 113.07(17)
C1' C2' C3' 110.49(16)
O2' C2' H2'1 109.2
C1' C2' H2'1 109.2
C3' C2' H2'1 109.2
O3' C3' C2' 107.02(15)
O3' C3' C4' 113.17(18)
C2' C3' C4' 108.30(16)
O3' C3' H3'1 109.4
C2' C3' H3'1 109.4
C4' C3' H3'1 109.4
O4' C4' C3' 109.57(16)
O4' C4' C5' 112.05(15)
C3' C4' C5' 108.03(17)
O4' C4' H4'1 109.0
C3' C4' H4'1 109.0
C5' C4' H4'1 109.0
C14 C8 C9 121.1(2)
C14 C8 C7 117.80(18)
C9 C8 C7 120.93(18)
O7 C7 C8 121.67(19)
O7 C7 C6 122.0(2)
C8 C7 C6 116.26(18)
C7 C6 C5 108.00(17)
C7 C6 H6A 110.1
C5 C6 H6A 110.1
C7 C6 H6B 110.1
C5 C6 H6B 110.1
H6A C6 H6B 108.4
C10 C20 H20A 109.5
C10 C20 H20B 109.5
H20A C20 H20B 109.5
C10 C20 H20C 109.5
H20A C20 H20C 109.5
H20B C20 H20C 109.5
C2 C1 C10 111.70(17)
C2 C1 H1A 109.3
C10 C1 H1A 109.3
C2 C1 H1B 109.3
C10 C1 H1B 109.3
H1A C1 H1B 107.9
C3 C2 C1 114.84(17)
C3 C2 H2A 108.6
C1 C2 H2A 108.6
C3 C2 H2B 108.6
C1 C2 H2B 108.6
H2A C2 H2B 107.5
C4 C19 H19A 120.0
C4 C19 H19B 120.0
H19A C19 H19B 120.0
C13 C14 C8 121.79(19)
C13 C14 H14 119.1
C8 C14 H14 119.1
C14 C13 C12 116.58(19)
C14 C13 C15 122.33(18)
C12 C13 C15 121.0(2)
C13 C15 C16 112.44(16)
C13 C15 H15A 109.1
C16 C15 H15A 109.1
C13 C15 H15B 109.1
C16 C15 H15B 109.1
H15A C15 H15B 107.8
O16 C16 C17 106.80(16)
O16 C16 C15 110.14(17)
C17 C16 C15 111.61(19)
O16 C16 H16A 109.4
C17 C16 H16A 109.4
C15 C16 H16A 109.4
C16 C17 H17A 109.5
C16 C17 H17B 109.5
H17A C17 H17B 109.5
C16 C17 H17C 109.5
H17A C17 H17C 109.5
H17B C17 H17C 109.5
O5' C5' C6' 105.51(17)
O5' C5' C4' 109.04(15)
C6' C5' C4' 113.78(18)
O5' C5' H5' 109.5
C6' C5' H5' 109.5
C4' C5' H5' 109.5
O6' C6' C5' 108.82(19)
O6' C6' H6'1 109.9
C5' C6' H6'1 109.9
O6' C6' H6'2 109.9
C5' C6' H6'2 109.9
H6'1 C6' H6'2 108.3

loop_
_geom_bond_atom_site_label_1
_geom_bond_atom_site_label_2
_geom_bond_distance
O1' C12 1.388(3)
O1' C1' 1.414(2)
O1S H1SA 0.8420
O1S H1SB 0.8996
O4' C4' 1.427(2)
O4' H4' 0.8400
O3' C3' 1.419(2)
O3' H3' 0.8400
O2' C2' 1.419(3)
O2' H2' 0.8400
O11 C11 1.358(2)
O11 H11 0.8400
O7 C7 1.226(3)
O3 C3 1.458(3)
O3 H3 0.8400
O16 C16 1.440(2)
O16 H16 0.8400
O5' C1' 1.406(3)
O5' C5' 1.439(2)
O6' C6' 1.417(3)
O6' H6' 0.8400
C18 C3 1.523(3)
C18 H18A 0.9800
C18 H18B 0.9800
C18 H18C 0.9800
C3 C2 1.525(3)
C3 C4 1.531(3)
C4 C19 1.320(3)
C4 C5 1.511(3)
C5 C6 1.537(3)
C5 C10 1.550(3)
C5 H5 1.0000
C10 C9 1.540(3)
C10 C20 1.540(3)
C10 C1 1.551(3)
C9 C11 1.394(3)
C9 C8 1.407(3)
C11 C12 1.398(3)
C12 C13 1.394(3)
C1' C2' 1.516(3)
C1' H1' 1.0000
C2' C3' 1.517(3)
C2' H2'1 1.0000
C3' C4' 1.526(3)
C3' H3'1 1.0000
C4' C5' 1.530(3)
C4' H4'1 1.0000
C8 C14 1.404(3)
C8 C7 1.483(3)
C7 C6 1.503(3)
C6 H6A 0.9900
C6 H6B 0.9900
C20 H20A 0.9800
C20 H20B 0.9800
C20 H20C 0.9800
C1 C2 1.529(3)
C1 H1A 0.9900
C1 H1B 0.9900
C2 H2A 0.9900
C2 H2B 0.9900
C19 H19A 0.9500
C19 H19B 0.9500
C14 C13 1.387(3)
C14 H14 0.9500
C13 C15 1.523(3)
C15 C16 1.534(3)
C15 H15A 0.9900
C15 H15B 0.9900
C16 C17 1.516(3)
C16 H16A 1.0000
C17 H17A 0.9800
C17 H17B 0.9800
C17 H17C 0.9800
C5' C6' 1.504(3)
C5' H5' 1.0000
C6' H6'1 0.9900
C6' H6'2 0.9900

loop_
_geom_hbond_atom_site_label_D
_geom_hbond_atom_site_label_H
_geom_hbond_atom_site_label_A
_geom_hbond_distance_DH
_geom_hbond_distance_HA
_geom_hbond_distance_DA
_geom_hbond_angle_DHA
_geom_hbond_site_symmetry_A
O1S H1SA O3 0.84 1.94 2.720(2) 153.3 .
O1S H1SB O16 0.90 1.96 2.796(2) 153.1 2_655
O4' H4' O7 0.84 2.00 2.819(2) 165.9 2_745
O3' H3' O1S 0.84 1.97 2.806(2) 172.9 2_746
O2' H2' O16 0.84 1.96 2.7717(19) 161.0 1_556
O11 H11 O2' 0.84 2.13 2.729(2) 128.2 .
O11 H11 O1' 0.84 2.17 2.6506(19) 116.1 .
O3 H3 O4' 0.84 2.11 2.928(2) 164.8 2_756
O16 H16 O6' 0.84 1.92 2.741(2) 166.4 .
O6' H6' O1S 0.84 1.83 2.667(2) 174.1 2_745

loop_
_geom_torsion_atom_site_label_1
_geom_torsion_atom_site_label_2
_geom_torsion_atom_site_label_3
_geom_torsion_atom_site_label_4
_geom_torsion
O3 C3 C4 C19 -113.1(2)
C18 C3 C4 C19 5.4(3)
C2 C3 C4 C19 130.4(2)
O3 C3 C4 C5 66.8(2)
C18 C3 C4 C5 -174.66(19)
C2 C3 C4 C5 -49.7(2)
C19 C4 C5 C6 9.6(3)
C3 C4 C5 C6 -170.33(18)
C19 C4 C5 C10 -117.5(2)
C3 C4 C5 C10 62.6(2)
C4 C5 C10 C9 173.59(16)
C6 C5 C10 C9 44.8(2)
C4 C5 C10 C20 55.0(2)
C6 C5 C10 C20 -73.8(2)
C4 C5 C10 C1 -65.5(2)
C6 C5 C10 C1 165.76(16)
C20 C10 C9 C11 -66.2(2)
C5 C10 C9 C11 172.10(17)
C1 C10 C9 C11 55.6(2)
C20 C10 C9 C8 111.1(2)
C5 C10 C9 C8 -10.5(3)
C1 C10 C9 C8 -127.1(2)
C8 C9 C11 O11 -179.39(17)
C10 C9 C11 O11 -1.9(3)
C8 C9 C11 C12 -0.7(3)
C10 C9 C11 C12 176.79(18)
C1' O1' C12 C13 74.7(2)
C1' O1' C12 C11 -110.42(19)
O11 C11 C12 O1' 7.3(3)
C9 C11 C12 O1' -171.39(17)
O11 C11 C12 C13 -177.81(18)
C9 C11 C12 C13 3.5(3)
C5' O5' C1' O1' -177.14(15)
C5' O5' C1' C2' -60.6(2)
C12 O1' C1' O5' -122.04(18)
C12 O1' C1' C2' 119.89(18)
O5' C1' C2' O2' 179.42(15)
O1' C1' C2' O2' -65.8(2)
O5' C1' C2' C3' 56.8(2)
O1' C1' C2' C3' 171.50(17)
O2' C2' C3' O3' 63.5(2)
C1' C2' C3' O3' -178.29(16)
O2' C2' C3' C4' -174.22(17)
C1' C2' C3' C4' -56.0(2)
O3' C3' C4' O4' -61.4(2)
C2' C3' C4' O4' -179.84(16)
O3' C3' C4' C5' 176.31(15)
C2' C3' C4' C5' 57.8(2)
C11 C9 C8 C14 -2.6(3)
C10 C9 C8 C14 179.92(18)
C11 C9 C8 C7 172.29(18)
C10 C9 C8 C7 -5.2(3)
C14 C8 C7 O7 -17.8(3)
C9 C8 C7 O7 167.14(19)
C14 C8 C7 C6 160.75(19)
C9 C8 C7 C6 -14.3(3)
O7 C7 C6 C5 -134.3(2)
C8 C7 C6 C5 47.2(2)
C4 C5 C6 C7 170.96(18)
C10 C5 C6 C7 -63.3(2)
C9 C10 C1 C2 -179.13(18)
C20 C10 C1 C2 -60.1(2)
C5 C10 C1 C2 60.5(2)
O3 C3 C2 C1 -68.0(2)
C18 C3 C2 C1 171.96(18)
C4 C3 C2 C1 44.7(2)
C10 C1 C2 C3 -52.7(2)
C9 C8 C14 C13 3.4(3)
C7 C8 C14 C13 -171.66(19)
C8 C14 C13 C12 -0.7(3)
C8 C14 C13 C15 176.69(18)
O1' C12 C13 C14 171.80(17)
C11 C12 C13 C14 -2.7(3)
O1' C12 C13 C15 -5.6(3)
C11 C12 C13 C15 179.87(18)
C14 C13 C15 C16 -107.8(2)
C12 C13 C15 C16 69.5(2)
C13 C15 C16 O16 -171.58(17)
C13 C15 C16 C17 70.0(2)
C1' O5' C5' C6' -174.19(17)
C1' O5' C5' C4' 63.2(2)
O4' C4' C5' O5' 178.36(17)
C3' C4' C5' O5' -60.9(2)
O4' C4' C5' C6' 60.9(2)
C3' C4' C5' C6' -178.32(18)
O5' C5' C6' O6' 57.5(2)
C4' C5' C6' O6' 177.04(17)
